data_4515047
loop_
_publ_author_name
'Swaminathan, Srividya'
'Haribabu, Jebiti'
'Kalagatur, Naveen Kumar'
'Konakanchi, Ramaiah'
'Balakrishnan, Nithya'
'Bhuvanesh, Nattamai'
'Karvembu, Ramasamy'

_publ_section_title
;
 Synthesis and Anticancer Activity of
 [RuCl<sub>2</sub>(\h<sup>6</sup>-arene)(aroylthiourea)] Complexes-High
 Activity against the Human Neuroblastoma (IMR-32) Cancer Cell Line.
;
_journal_issue 4
_journal_name_full 'ACS omega'
_journal_page_first 6245
_journal_page_last 6256
_journal_paper_doi 10.1021/acsomega.9b00349
_journal_volume 4
_journal_year 2019
_chemical_formula_moiety 'C18 H12 Cl2 N2 O S'
_chemical_formula_sum 'C18 H12 Cl2 N2 O S'
_chemical_formula_weight 375.26
_space_group_crystal_system triclinic
_space_group_IT_number 2
_space_group_name_Hall '-P 1'
_space_group_name_H-M_alt 'P -1'
_symmetry_space_group_name_Hall '-P 1'
_symmetry_space_group_name_H-M 'P -1'
_atom_sites_solution_hydrogens mixed
_atom_sites_solution_primary direct
_audit_creation_date 2019-02-25
_audit_creation_method
;
Olex2 1.2
(compiled 2018.05.29 svn.r3508 for OlexSys, GUI svn.r5506)
;
_cell_angle_alpha 92.899(3)
_cell_angle_beta 101.046(3)
_cell_angle_gamma 105.360(3)
_cell_formula_units_Z 2
_cell_length_a 7.331(2)
_cell_length_b 8.111(2)
_cell_length_c 14.229(4)
_cell_measurement_reflns_used 5117
_cell_measurement_temperature 110.0
_cell_measurement_theta_max 27.478
_cell_measurement_theta_min 2.619
_cell_volume 796.1(4)
_computing_cell_refinement 'SAINT v8.34A (Bruker, 2013)'
_computing_data_reduction 'SAINT v8.34A (Bruker, 2013)'
_computing_molecular_graphics 'Olex2 (Dolomanov et al., 2009)'
_computing_publication_material 'Olex2 (Dolomanov et al., 2009)'
_computing_structure_refinement 'ShelXL (Sheldrick, 2015)'
_computing_structure_solution 'ShelXT (Sheldrick, 2015)'
_diffrn_ambient_temperature 110.0
_diffrn_measured_fraction_theta_full 0.996
_diffrn_measured_fraction_theta_max 0.982
_diffrn_measurement_device_type 'Bruker APEX-II CCD'
_diffrn_measurement_method '\f and \w scans'
_diffrn_radiation_type MoK\a
_diffrn_radiation_wavelength 0.71073
_diffrn_reflns_av_R_equivalents 0.0360
_diffrn_reflns_av_unetI/netI 0.0381
_diffrn_reflns_Laue_measured_fraction_full 0.996
_diffrn_reflns_Laue_measured_fraction_max 0.982
_diffrn_reflns_limit_h_max 9
_diffrn_reflns_limit_h_min -9
_diffrn_reflns_limit_k_max 10
_diffrn_reflns_limit_k_min -10
_diffrn_reflns_limit_l_max 18
_diffrn_reflns_limit_l_min -18
_diffrn_reflns_number 9336
_diffrn_reflns_point_group_measured_fraction_full 0.996
_diffrn_reflns_point_group_measured_fraction_max 0.982
_diffrn_reflns_theta_full 26.000
_diffrn_reflns_theta_max 27.506
_diffrn_reflns_theta_min 2.619
_diffrn_standards_number 0
_exptl_absorpt_coefficient_mu 0.546
_exptl_absorpt_correction_T_max 0.7456
_exptl_absorpt_correction_T_min 0.6340
_exptl_absorpt_correction_type multi-scan
_exptl_absorpt_process_details
'SADABS-2014/3 (Bruker,2014/3) was used for absorption correction. wR2(int) was 0.1198 before and 0.0455 after correction. The Ratio of minimum to maximum transmission is 0.8503. The \l/2 correction factor is Not present.'
_exptl_crystal_colour colourless
_exptl_crystal_colour_primary colourless
_exptl_crystal_density_diffrn 1.565
_exptl_crystal_description plate
_exptl_crystal_F_000 384
_exptl_crystal_size_max 0.603
_exptl_crystal_size_mid 0.198
_exptl_crystal_size_min 0.102
_refine_diff_density_max 0.371
_refine_diff_density_min -0.300
_refine_diff_density_rms 0.059
_refine_ls_extinction_method none
_refine_ls_goodness_of_fit_ref 1.061
_refine_ls_hydrogen_treatment constr
_refine_ls_matrix_type full
_refine_ls_number_parameters 217
_refine_ls_number_reflns 3604
_refine_ls_number_restraints 0
_refine_ls_restrained_S_all 1.061
_refine_ls_R_factor_all 0.0352
_refine_ls_R_factor_gt 0.0303
_refine_ls_shift/su_max 0.000
_refine_ls_shift/su_mean 0.000
_refine_ls_structure_factor_coef Fsqd
_refine_ls_weighting_details 'w=1/[\s^2^(Fo^2^)+(0.0300P)^2^+0.3509P] where P=(Fo^2^+2Fc^2^)/3'
_refine_ls_weighting_scheme calc
_refine_ls_wR_factor_gt 0.0763
_refine_ls_wR_factor_ref 0.0791
_reflns_Friedel_coverage 0.000
_reflns_number_gt 3176
_reflns_number_total 3604
_reflns_threshold_expression 'I > 2\s(I)'
_cod_data_source_file ao9b00349_si_002.cif
_cod_data_source_block jhdbnap
_cod_original_cell_volume 796.2(4)
_cod_database_code 4515047
_shelx_shelxl_version_number 2018/3
_shelx_space_group_comment
;
The symmetry employed for this shelxl refinement is uniquely defined
by the following loop, which should always be used as a source of
symmetry information in preference to the above space-group names.
They are only intended as comments.
;
_shelx_estimated_absorpt_t_max 0.946
_shelx_estimated_absorpt_t_min 0.734
_olex2_refinement_description
;
1. Fixed Uiso
 At 1.2 times of:
  All C(H) groups, All N(H) groups
2.a Riding coordinates:
 N1(H1)
2.b Aromatic/amide H refined with riding coordinates:
 N2(H2), C5(H5), C7(H7), C8(H8), C12(H12), C13(H13), C14(H14), C15(H15),
 C16(H16), C17(H17), C18(H18)
;
_olex2_submission_special_instructions 'No special instructions were received'

loop_
_space_group_symop_operation_xyz
'x, y, z'
'-x, -y, -z'

loop_
_atom_site_label
_atom_site_type_symbol
_atom_site_fract_x
_atom_site_fract_y
_atom_site_fract_z
_atom_site_U_iso_or_equiv
_atom_site_adp_type
_atom_site_occupancy
_atom_site_site_symmetry_order
_atom_site_calc_flag
_atom_site_refinement_flags_posn
Cl1 Cl 0.10701(6) 0.33026(4) 0.15457(3) 0.01959(10) Uani 1 1 d .
Cl2 Cl 0.26873(7) 0.96360(5) 0.04366(3) 0.03011(12) Uani 1 1 d .
S1 S 0.47141(5) 0.19062(5) 0.45203(3) 0.01468(10) Uani 1 1 d .
O1 O 0.08809(15) 0.55059(14) 0.42422(7) 0.0164(2) Uani 1 1 d .
N1 N 0.28437(18) 0.40287(15) 0.37729(9) 0.0125(2) Uani 1 1 d .
H1 H 0.366880 0.391592 0.336414 0.015 Uiso 1 1 d R
N2 N 0.21595(18) 0.31564(15) 0.52270(8) 0.0129(3) Uani 1 1 d .
H2 H 0.138379 0.382473 0.515542 0.015 Uiso 1 1 calc R
C1 C 0.3151(2) 0.30536(18) 0.45425(10) 0.0118(3) Uani 1 1 d .
C2 C 0.1809(2) 0.52058(18) 0.36645(10) 0.0117(3) Uani 1 1 d .
C3 C 0.1974(2) 0.62049(18) 0.28113(10) 0.0118(3) Uani 1 1 d .
C4 C 0.1719(2) 0.55123(18) 0.18630(10) 0.0127(3) Uani 1 1 d .
C5 C 0.1901(2) 0.65565(19) 0.11256(11) 0.0156(3) Uani 1 1 d .
H5 H 0.170457 0.607383 0.047937 0.019 Uiso 1 1 calc R
C6 C 0.2374(2) 0.8320(2) 0.13522(11) 0.0164(3) Uani 1 1 d .
C7 C 0.2629(2) 0.90537(19) 0.22811(11) 0.0170(3) Uani 1 1 d .
H7 H 0.295305 1.026670 0.242114 0.020 Uiso 1 1 calc R
C8 C 0.2404(2) 0.79882(19) 0.30041(10) 0.0144(3) Uani 1 1 d .
H8 H 0.254478 0.847772 0.364370 0.017 Uiso 1 1 calc R
C9 C 0.2261(2) 0.22634(19) 0.60681(10) 0.0125(3) Uani 1 1 d .
C10 C 0.2689(2) 0.32459(18) 0.69807(10) 0.0120(3) Uani 1 1 d .
C11 C 0.2685(2) 0.23536(19) 0.78168(10) 0.0149(3) Uani 1 1 d .
C12 C 0.2275(2) 0.0539(2) 0.77191(11) 0.0174(3) Uani 1 1 d .
H12 H 0.226112 -0.006105 0.827538 0.021 Uiso 1 1 calc R
C13 C 0.1898(2) -0.03564(19) 0.68319(11) 0.0178(3) Uani 1 1 d .
H13 H 0.163848 -0.157256 0.677702 0.021 Uiso 1 1 calc R
C14 C 0.1890(2) 0.05051(19) 0.59983(11) 0.0149(3) Uani 1 1 d .
H14 H 0.162775 -0.013099 0.538495 0.018 Uiso 1 1 calc R
C15 C 0.3135(2) 0.50692(19) 0.70924(11) 0.0141(3) Uani 1 1 d .
H15 H 0.312672 0.567773 0.653917 0.017 Uiso 1 1 calc R
C16 C 0.3576(2) 0.5958(2) 0.79866(11) 0.0176(3) Uani 1 1 d .
H16 H 0.389723 0.717829 0.805010 0.021 Uiso 1 1 calc R
C17 C 0.3557(2) 0.5076(2) 0.88156(11) 0.0195(3) Uani 1 1 d .
H17 H 0.385664 0.570257 0.943404 0.023 Uiso 1 1 calc R
C18 C 0.3109(2) 0.3325(2) 0.87306(11) 0.0186(3) Uani 1 1 d .
H18 H 0.307882 0.274405 0.929288 0.022 Uiso 1 1 calc R

loop_
_atom_site_aniso_label
_atom_site_aniso_U_11
_atom_site_aniso_U_22
_atom_site_aniso_U_33
_atom_site_aniso_U_23
_atom_site_aniso_U_13
_atom_site_aniso_U_12
Cl1 0.0286(2) 0.01264(17) 0.01498(18) 0.00000(13) 0.00183(15) 0.00357(15)
Cl2 0.0481(3) 0.0220(2) 0.0161(2) 0.01140(16) 0.00716(18) 0.00061(18)
S1 0.01821(19) 0.01397(18) 0.01541(19) 0.00464(14) 0.00504(14) 0.00898(14)
O1 0.0179(5) 0.0219(5) 0.0156(5) 0.0086(4) 0.0082(4) 0.0113(4)
N1 0.0149(6) 0.0139(6) 0.0113(6) 0.0042(5) 0.0049(5) 0.0064(5)
N2 0.0149(6) 0.0146(6) 0.0117(6) 0.0053(5) 0.0035(5) 0.0071(5)
C1 0.0123(7) 0.0106(6) 0.0107(6) 0.0011(5) 0.0006(5) 0.0014(5)
C2 0.0114(7) 0.0123(6) 0.0104(7) 0.0019(5) 0.0013(5) 0.0021(5)
C3 0.0107(7) 0.0140(7) 0.0117(7) 0.0047(5) 0.0029(5) 0.0041(5)
C4 0.0119(7) 0.0119(6) 0.0134(7) 0.0014(5) 0.0018(5) 0.0024(5)
C5 0.0163(7) 0.0190(7) 0.0107(7) 0.0024(6) 0.0031(6) 0.0033(6)
C6 0.0169(7) 0.0187(7) 0.0136(7) 0.0091(6) 0.0041(6) 0.0029(6)
C7 0.0201(8) 0.0134(7) 0.0173(7) 0.0041(6) 0.0035(6) 0.0042(6)
C8 0.0166(7) 0.0158(7) 0.0116(7) 0.0022(6) 0.0032(6) 0.0056(6)
C9 0.0111(7) 0.0161(7) 0.0121(7) 0.0062(6) 0.0033(5) 0.0053(5)
C10 0.0084(7) 0.0157(7) 0.0127(7) 0.0049(6) 0.0029(5) 0.0033(5)
C11 0.0119(7) 0.0198(7) 0.0139(7) 0.0065(6) 0.0039(6) 0.0044(6)
C12 0.0165(8) 0.0199(7) 0.0167(7) 0.0115(6) 0.0033(6) 0.0048(6)
C13 0.0169(8) 0.0138(7) 0.0225(8) 0.0077(6) 0.0038(6) 0.0031(6)
C14 0.0146(7) 0.0157(7) 0.0141(7) 0.0030(6) 0.0017(6) 0.0043(6)
C15 0.0119(7) 0.0164(7) 0.0154(7) 0.0058(6) 0.0041(6) 0.0050(6)
C16 0.0151(7) 0.0179(7) 0.0195(8) 0.0013(6) 0.0029(6) 0.0049(6)
C17 0.0176(8) 0.0278(8) 0.0129(7) -0.0003(6) 0.0018(6) 0.0074(7)
C18 0.0178(8) 0.0279(8) 0.0110(7) 0.0072(6) 0.0034(6) 0.0067(6)

loop_
_atom_type_symbol
_atom_type_description
_atom_type_scat_dispersion_real
_atom_type_scat_dispersion_imag
_atom_type_scat_source
C C 0.0033 0.0016 'International Tables Vol C Tables 4.2.6.8 and 6.1.1.4'
H H 0.0000 0.0000 'International Tables Vol C Tables 4.2.6.8 and 6.1.1.4'
Cl Cl 0.1484 0.1585 'International Tables Vol C Tables 4.2.6.8 and 6.1.1.4'
N N 0.0061 0.0033 'International Tables Vol C Tables 4.2.6.8 and 6.1.1.4'
O O 0.0106 0.0060 'International Tables Vol C Tables 4.2.6.8 and 6.1.1.4'
S S 0.1246 0.1234 'International Tables Vol C Tables 4.2.6.8 and 6.1.1.4'

loop_
_geom_angle_atom_site_label_1
_geom_angle_atom_site_label_2
_geom_angle_atom_site_label_3
_geom_angle
C1 N1 H1 108.5
C2 N1 H1 121.6
C2 N1 C1 129.01(12)
C1 N2 H2 117.5
C1 N2 C9 124.99(12)
C9 N2 H2 117.5
N1 C1 S1 117.30(11)
N2 C1 S1 126.53(11)
N2 C1 N1 116.17(12)
O1 C2 N1 122.98(13)
O1 C2 C3 121.06(13)
N1 C2 C3 115.85(12)
C4 C3 C2 125.95(13)
C4 C3 C8 118.38(13)
C8 C3 C2 115.67(12)
C3 C4 Cl1 121.63(11)
C5 C4 Cl1 117.08(11)
C5 C4 C3 121.25(13)
C4 C5 H5 120.8
C6 C5 C4 118.46(14)
C6 C5 H5 120.8
C5 C6 Cl2 118.60(12)
C7 C6 Cl2 119.39(12)
C7 C6 C5 122.01(14)
C6 C7 H7 120.7
C6 C7 C8 118.66(14)
C8 C7 H7 120.7
C3 C8 H8 119.4
C7 C8 C3 121.22(14)
C7 C8 H8 119.4
C10 C9 N2 117.94(13)
C14 C9 N2 121.15(13)
C14 C9 C10 120.87(13)
C9 C10 C11 118.17(13)
C15 C10 C9 122.98(13)
C15 C10 C11 118.85(13)
C12 C11 C10 119.55(14)
C12 C11 C18 121.94(13)
C18 C11 C10 118.51(14)
C11 C12 H12 119.7
C13 C12 C11 120.53(13)
C13 C12 H12 119.7
C12 C13 H13 119.7
C12 C13 C14 120.63(14)
C14 C13 H13 119.7
C9 C14 C13 120.23(14)
C9 C14 H14 119.9
C13 C14 H14 119.9
C10 C15 H15 119.6
C16 C15 C10 120.79(14)
C16 C15 H15 119.6
C15 C16 H16 119.8
C15 C16 C17 120.46(15)
C17 C16 H16 119.8
C16 C17 H17 119.9
C18 C17 C16 120.10(14)
C18 C17 H17 119.9
C11 C18 H18 119.4
C17 C18 C11 121.27(14)
C17 C18 H18 119.4

loop_
_geom_bond_atom_site_label_1
_geom_bond_atom_site_label_2
_geom_bond_distance
Cl1 C4 1.7398(15)
Cl2 C6 1.7366(15)
S1 C1 1.6602(15)
O1 C2 1.2163(18)
N1 H1 0.9335
N1 C1 1.4011(18)
N1 C2 1.3656(18)
N2 H2 0.8800
N2 C1 1.3339(19)
N2 C9 1.4300(18)
C2 C3 1.4998(19)
C3 C4 1.394(2)
C3 C8 1.397(2)
C4 C5 1.386(2)
C5 H5 0.9500
C5 C6 1.385(2)
C6 C7 1.380(2)
C7 H7 0.9500
C7 C8 1.383(2)
C8 H8 0.9500
C9 C10 1.424(2)
C9 C14 1.374(2)
C10 C11 1.4235(19)
C10 C15 1.421(2)
C11 C12 1.416(2)
C11 C18 1.421(2)
C12 H12 0.9500
C12 C13 1.366(2)
C13 H13 0.9500
C13 C14 1.407(2)
C14 H14 0.9500
C15 H15 0.9500
C15 C16 1.367(2)
C16 H16 0.9500
C16 C17 1.411(2)
C17 H17 0.9500
C17 C18 1.363(2)
C18 H18 0.9500

loop_
_geom_hbond_atom_site_label_D
_geom_hbond_atom_site_label_H
_geom_hbond_atom_site_label_A
_geom_hbond_distance_DH
_geom_hbond_distance_HA
_geom_hbond_distance_DA
_geom_hbond_angle_DHA
_geom_hbond_site_symmetry_A
_geom_hbond_publ_flag
N2 H2 O1 0.88 1.99 2.6809(16) 134.9 . yes
N2 H2 O1 0.88 2.18 2.9257(17) 141.9 2_566 yes

loop_
_geom_torsion_atom_site_label_1
_geom_torsion_atom_site_label_2
_geom_torsion_atom_site_label_3
_geom_torsion_atom_site_label_4
_geom_torsion
Cl1 C4 C5 C6 178.63(11)
Cl2 C6 C7 C8 -179.00(12)
O1 C2 C3 C4 -132.92(16)
O1 C2 C3 C8 46.3(2)
N1 C2 C3 C4 50.6(2)
N1 C2 C3 C8 -130.13(14)
N2 C9 C10 C11 176.55(12)
N2 C9 C10 C15 -4.0(2)
N2 C9 C14 C13 -176.66(13)
C1 N1 C2 O1 -4.2(2)
C1 N1 C2 C3 172.18(13)
C1 N2 C9 C10 126.45(15)
C1 N2 C9 C14 -55.8(2)
C2 N1 C1 S1 -172.48(12)
C2 N1 C1 N2 7.0(2)
C2 C3 C4 Cl1 2.3(2)
C2 C3 C4 C5 179.81(14)
C2 C3 C8 C7 178.82(13)
C3 C4 C5 C6 1.0(2)
C4 C3 C8 C7 -1.9(2)
C4 C5 C6 Cl2 177.76(11)
C4 C5 C6 C7 -1.3(2)
C5 C6 C7 C8 0.1(2)
C6 C7 C8 C3 1.6(2)
C8 C3 C4 Cl1 -176.98(11)
C8 C3 C4 C5 0.6(2)
C9 N2 C1 S1 -0.8(2)
C9 N2 C1 N1 179.83(13)
C9 C10 C11 C12 0.5(2)
C9 C10 C11 C18 -179.89(13)
C9 C10 C15 C16 -178.66(14)
C10 C9 C14 C13 1.1(2)
C10 C11 C12 C13 0.5(2)
C10 C11 C18 C17 -1.6(2)
C10 C15 C16 C17 -1.3(2)
C11 C10 C15 C16 0.8(2)
C11 C12 C13 C14 -0.7(2)
C12 C11 C18 C17 178.06(15)
C12 C13 C14 C9 -0.1(2)
C14 C9 C10 C11 -1.2(2)
C14 C9 C10 C15 178.20(14)
C15 C10 C11 C12 -178.99(13)
C15 C10 C11 C18 0.6(2)
C15 C16 C17 C18 0.4(2)
C16 C17 C18 C11 1.1(2)
C18 C11 C12 C13 -179.15(14)
